data_2219603
loop_
_publ_author_name
'Liu, Yuan-Yuan'
'Shi, Hong'
'Chu, Qing-Yan'
'Zhu, Hong-Jun'

_publ_section_title
;
 5-(3-Fluorophenyl)-1-phenylpyrazolidin-3-one
;
_journal_issue 10
_journal_name_full 'Acta Crystallographica Section E'
_journal_page_first o1886
_journal_paper_doi 10.1107/S1600536808026706
_journal_volume 64
_journal_year 2008
_chemical_formula_moiety 'C15 H13 F N2 O'
_chemical_formula_sum 'C15 H13 F N2 O'
_chemical_formula_weight 256.27
_chemical_name_systematic
;
5-(3-fluorophenyl)-1-phenylpyrazolidin-3-one
;
_space_group_IT_number 14
_symmetry_cell_setting monoclinic
_symmetry_space_group_name_Hall '-P 2ybc'
_symmetry_space_group_name_H-M 'P 1 21/c 1'
_atom_sites_solution_hydrogens geom
_atom_sites_solution_primary direct
_atom_sites_solution_secondary difmap
_audit_creation_method SHELXL-97
_cell_angle_alpha 90.00
_cell_angle_beta 92.39(3)
_cell_angle_gamma 90.00
_cell_formula_units_Z 4
_cell_length_a 10.265(2)
_cell_length_b 7.3130(15)
_cell_length_c 17.822(4)
_cell_measurement_reflns_used 25
_cell_measurement_temperature 294(2)
_cell_measurement_theta_max 12
_cell_measurement_theta_min 9
_cell_volume 1336.7(5)
_computing_cell_refinement 'CAD-4 Software (Enraf--Nonius, 1985)'
_computing_data_collection 'CAD-4 Software (Enraf--Nonius, 1985)'
_computing_data_reduction 'XCAD4 (Harms & Wocadlo, 1995)'
_computing_molecular_graphics 'SHELXTL (Sheldrick, 2008)'
_computing_publication_material 'SHELXTL (Sheldrick, 2008)'
_computing_structure_refinement 'SHELXL97 (Sheldrick, 2008)'
_computing_structure_solution 'SHELXS97 (Sheldrick, 2008)'
_diffrn_ambient_temperature 294(2)
_diffrn_measured_fraction_theta_full 0.997
_diffrn_measured_fraction_theta_max 0.997
_diffrn_measurement_device_type 'Enraf--Nonius CAD-4 diffractometer'
_diffrn_measurement_method '\w/2\q scans'
_diffrn_radiation_monochromator graphite
_diffrn_radiation_source 'fine-focus sealed tube'
_diffrn_radiation_type MoK\a
_diffrn_radiation_wavelength 0.71073
_diffrn_reflns_av_R_equivalents 0.0000
_diffrn_reflns_av_sigmaI/netI 0.0685
_diffrn_reflns_limit_h_max 12
_diffrn_reflns_limit_h_min -12
_diffrn_reflns_limit_k_max 8
_diffrn_reflns_limit_k_min 0
_diffrn_reflns_limit_l_max 21
_diffrn_reflns_limit_l_min 0
_diffrn_reflns_number 2393
_diffrn_reflns_theta_full 25.19
_diffrn_reflns_theta_max 25.19
_diffrn_reflns_theta_min 1.99
_diffrn_standards_decay_% 0
_diffrn_standards_interval_time 120
_diffrn_standards_number 3
_exptl_absorpt_coefficient_mu 0.091
_exptl_absorpt_correction_T_max 0.9910
_exptl_absorpt_correction_T_min 0.9732
_exptl_absorpt_correction_type psi-scan
_exptl_absorpt_process_details '(North <i>et al.</i>,  1968)'
_exptl_crystal_colour colorless
_exptl_crystal_density_diffrn 1.273
_exptl_crystal_density_method 'not measured'
_exptl_crystal_description needle
_exptl_crystal_F_000 536
_exptl_crystal_size_max 0.30
_exptl_crystal_size_mid 0.20
_exptl_crystal_size_min 0.10
_refine_diff_density_max 0.336
_refine_diff_density_min -0.752
_refine_ls_extinction_method none
_refine_ls_goodness_of_fit_ref 1.071
_refine_ls_hydrogen_treatment constr
_refine_ls_matrix_type full
_refine_ls_number_parameters 166
_refine_ls_number_reflns 2393
_refine_ls_restrained_S_all 1.071
_refine_ls_R_factor_all 0.1458
_refine_ls_R_factor_gt 0.0813
_refine_ls_shift/su_max 0.000
_refine_ls_shift/su_mean 0.000
_refine_ls_structure_factor_coef Fsqd
_refine_ls_weighting_details 'calc w=1/[\s^2^(Fo^2^)+(0.1065P)^2^+0.1962P] where P=(Fo^2^+2Fc^2^)/3'
_refine_ls_weighting_scheme calc
_refine_ls_wR_factor_gt 0.1953
_refine_ls_wR_factor_ref 0.2323
_reflns_number_gt 1231
_reflns_number_total 2393
_reflns_threshold_expression I>2\s(I)
_cod_data_source_file hk2512.cif
_cod_data_source_block I
_cod_original_sg_symbol_H-M 'P 21/c'
_cod_database_code 2219603
_cod_database_fobs_code 2219603

loop_
_symmetry_equiv_pos_as_xyz
'x, y, z'
'-x, y+1/2, -z+1/2'
'-x, -y, -z'
'x, -y-1/2, z-1/2'

loop_
_atom_site_type_symbol
_atom_site_label
_atom_site_fract_x
_atom_site_fract_y
_atom_site_fract_z
_atom_site_U_iso_or_equiv
_atom_site_adp_type
_atom_site_calc_flag
_atom_site_refinement_flags
_atom_site_occupancy
O O 0.0023(3) 0.2565(4) 0.22989(17) 0.0567(8) Uani d . 1
F F 0.2688(3) 0.7468(5) 0.56248(19) 0.098 Uani d . 1
N N1 0.2364(3) 0.0858(4) 0.35618(19) 0.0407(8) Uani d . 1
C C1 0.2186(8) 0.5785(10) 0.5378(4) 0.104(2) Uani d . 1
N N2 0.1332(3) 0.0777(4) 0.3021(2) 0.0477(9) Uani d . 1
H H2A 0.0965 -0.0235 0.2886 0.057 Uiso calc R 1
C C2 0.1419(7) 0.4819(12) 0.5800(4) 0.095(2) Uani d . 1
H H2B 0.1174 0.5252 0.6264 0.114 Uiso calc R 1
C C3 0.0997(6) 0.3176(11) 0.5537(3) 0.0873(18) Uani d . 1
H H3A 0.0426 0.2492 0.5816 0.105 Uiso calc R 1
C C4 0.1399(5) 0.2505(7) 0.4868(3) 0.0650(13) Uani d . 1
H H4A 0.1112 0.1361 0.4704 0.078 Uiso calc R 1
C C5 0.2215(4) 0.3492(6) 0.4436(2) 0.0488(11) Uani d . 1
C C6 0.2666(6) 0.5199(7) 0.4691(3) 0.0790(16) Uani d . 1
H H6A 0.3245 0.5898 0.4424 0.095 Uiso calc R 1
C C7 0.2639(4) 0.2853(5) 0.3683(2) 0.0421(10) Uani d . 1
H H7A 0.3576 0.3073 0.3647 0.051 Uiso calc R 1
C C8 0.1895(4) 0.3791(5) 0.3012(2) 0.0452(10) Uani d . 1
H H8A 0.1435 0.4870 0.3174 0.054 Uiso calc R 1
H H8B 0.2487 0.4137 0.2626 0.054 Uiso calc R 1
C C9 0.0967(4) 0.2358(5) 0.2735(2) 0.0433(10) Uani d . 1
C C10 0.3413(3) -0.0333(5) 0.3443(2) 0.0385(9) Uani d . 1
C C11 0.4505(4) -0.0252(6) 0.3943(2) 0.0509(11) Uani d . 1
H H11A 0.4529 0.0611 0.4327 0.061 Uiso calc R 1
C C12 0.5555(4) -0.1441(7) 0.3875(3) 0.0592(13) Uani d . 1
H H12A 0.6282 -0.1359 0.4203 0.071 Uiso calc R 1
C C13 0.5499(5) -0.2750(6) 0.3310(3) 0.0660(14) Uani d . 1
H H13A 0.6185 -0.3569 0.3265 0.079 Uiso calc R 1
C C14 0.4453(4) -0.2840(6) 0.2825(3) 0.0573(12) Uani d . 1
H H14A 0.4430 -0.3718 0.2447 0.069 Uiso calc R 1
C C15 0.3405(4) -0.1633(5) 0.2880(2) 0.0423(10) Uani d . 1
H H15A 0.2699 -0.1706 0.2537 0.051 Uiso calc R 1

loop_
_atom_site_aniso_label
_atom_site_aniso_U_11
_atom_site_aniso_U_22
_atom_site_aniso_U_33
_atom_site_aniso_U_12
_atom_site_aniso_U_13
_atom_site_aniso_U_23
O 0.0586(18) 0.0318(16) 0.079(2) 0.0078(14) -0.0066(17) 0.0028(15)
F 0.098 0.098 0.098 0.000 0.004 0.000
N1 0.0375(18) 0.0253(17) 0.059(2) 0.0030(14) -0.0036(16) -0.0029(15)
C1 0.125(6) 0.083(5) 0.101(5) 0.018(4) -0.022(5) -0.058(4)
N2 0.0402(19) 0.0242(17) 0.078(3) 0.0014(15) -0.0117(18) 0.0065(16)
C2 0.089(5) 0.132(7) 0.063(4) 0.044(5) 0.007(3) -0.022(4)
C3 0.081(4) 0.117(6) 0.064(4) 0.015(4) 0.002(3) 0.008(4)
C4 0.055(3) 0.067(3) 0.072(3) 0.008(3) -0.002(3) 0.000(3)
C5 0.043(2) 0.045(3) 0.058(3) 0.010(2) -0.004(2) -0.005(2)
C6 0.109(4) 0.063(3) 0.065(3) -0.010(3) 0.006(3) -0.027(3)
C7 0.040(2) 0.0212(19) 0.066(3) -0.0020(17) 0.0037(19) -0.0048(19)
C8 0.040(2) 0.030(2) 0.066(3) -0.0010(18) 0.007(2) -0.003(2)
C9 0.042(2) 0.031(2) 0.057(2) 0.0024(19) 0.005(2) -0.013(2)
C10 0.032(2) 0.031(2) 0.052(2) 0.0004(17) -0.0015(18) 0.0085(19)
C11 0.047(2) 0.049(3) 0.056(3) 0.014(2) -0.004(2) -0.009(2)
C12 0.051(3) 0.063(3) 0.062(3) 0.006(2) -0.017(2) 0.009(3)
C13 0.052(3) 0.043(3) 0.105(4) 0.012(2) 0.023(3) 0.001(3)
C14 0.055(3) 0.042(3) 0.076(3) 0.006(2) 0.024(2) -0.017(2)
C15 0.038(2) 0.039(2) 0.050(2) -0.0045(19) 0.0006(18) -0.0047(19)

loop_
_atom_type_symbol
_atom_type_description
_atom_type_scat_dispersion_real
_atom_type_scat_dispersion_imag
_atom_type_scat_source
C C 0.0033 0.0016 'International Tables Vol C Tables 4.2.6.8 and 6.1.1.4'
H H 0.0000 0.0000 'International Tables Vol C Tables 4.2.6.8 and 6.1.1.4'
N N 0.0061 0.0033 'International Tables Vol C Tables 4.2.6.8 and 6.1.1.4'
O O 0.0106 0.0060 'International Tables Vol C Tables 4.2.6.8 and 6.1.1.4'
F F 0.0171 0.0103 'International Tables Vol C Tables 4.2.6.8 and 6.1.1.4'

loop_
_geom_angle_atom_site_label_1
_geom_angle_atom_site_label_2
_geom_angle_atom_site_label_3
_geom_angle
N2 N1 C10 115.5(3)
N2 N1 C7 105.8(3)
C10 N1 C7 118.9(3)
C2 C1 F 120.9(7)
C2 C1 C6 125.0(6)
F C1 C6 113.9(7)
C9 N2 N1 115.1(3)
C9 N2 H2A 122.4
N1 N2 H2A 122.4
C1 C2 C3 117.9(6)
C1 C2 H2B 121.0
C3 C2 H2B 121.0
C2 C3 C4 121.1(6)
C2 C3 H3A 119.5
C4 C3 H3A 119.5
C5 C4 C3 121.0(5)
C5 C4 H4A 119.5
C3 C4 H4A 119.5
C4 C5 C6 119.4(4)
C4 C5 C7 123.0(4)
C6 C5 C7 117.6(4)
C5 C6 C1 115.6(6)
C5 C6 H6A 122.2
C1 C6 H6A 122.2
N1 C7 C5 111.8(3)
N1 C7 C8 103.6(3)
C5 C7 C8 113.6(3)
N1 C7 H7A 109.2
C5 C7 H7A 109.2
C8 C7 H7A 109.2
C9 C8 C7 103.4(3)
C9 C8 H8A 111.1
C7 C8 H8A 111.1
C9 C8 H8B 111.1
C7 C8 H8B 111.1
H8A C8 H8B 109.0
O C9 N2 124.1(4)
O C9 C8 127.0(4)
N2 C9 C8 108.9(3)
C15 C10 C11 118.0(4)
C15 C10 N1 123.6(3)
C11 C10 N1 118.3(3)
C12 C11 C10 121.2(4)
C12 C11 H11A 119.4
C10 C11 H11A 119.4
C13 C12 C11 119.0(4)
C13 C12 H12A 120.5
C11 C12 H12A 120.5
C14 C13 C12 120.3(4)
C14 C13 H13A 119.8
C12 C13 H13A 119.8
C13 C14 C15 121.1(4)
C13 C14 H14A 119.4
C15 C14 H14A 119.4
C10 C15 C14 120.3(4)
C10 C15 H15A 119.8
C14 C15 H15A 119.8

loop_
_geom_bond_atom_site_label_1
_geom_bond_atom_site_label_2
_geom_bond_distance
O C9 1.226(5)
F C1 1.398(7)
N1 N2 1.404(4)
N1 C10 1.408(5)
N1 C7 1.500(4)
C1 C2 1.317(9)
C1 C6 1.405(9)
N2 C9 1.311(5)
N2 H2A 0.8600
C2 C3 1.354(9)
C2 H2B 0.9300
C3 C4 1.370(8)
C3 H3A 0.9300
C4 C5 1.366(7)
C4 H4A 0.9300
C5 C6 1.400(6)
C5 C7 1.502(6)
C6 H6A 0.9300
C7 C8 1.552(6)
C7 H7A 0.9800
C8 C9 1.487(5)
C8 H8A 0.9700
C8 H8B 0.9700
C10 C15 1.381(5)
C10 C11 1.404(5)
C11 C12 1.394(6)
C11 H11A 0.9300
C12 C13 1.389(6)
C12 H12A 0.9300
C13 C14 1.353(6)
C13 H13A 0.9300
C14 C15 1.398(6)
C14 H14A 0.9300
C15 H15A 0.9300

loop_
_geom_hbond_atom_site_label_D
_geom_hbond_atom_site_label_H
_geom_hbond_atom_site_label_A
_geom_hbond_site_symmetry_A
_geom_hbond_distance_DH
_geom_hbond_distance_HA
_geom_hbond_distance_DA
_geom_hbond_angle_DHA
_geom_hbond_publ_flag
N2 H2A O 2_545 0.86 1.92 2.777(4) 172.00 yes
C4 H4A N1 . 0.93 2.48 2.836(6) 103.00 yes
C8 H8A O 2_555 0.97 2.59 3.422(5) 143.00 yes
C6 H6A Cg3 1_565 0.93 2.96 3.866(3) 165.00 yes
C12 H12A Cg2 3_656 0.93 3.05 3.751(3) 134.00 yes
C14 H14A Cg3 2_645 0.93 2.80 3.654(3) 153.00 yes

loop_
_geom_torsion_atom_site_label_1
_geom_torsion_atom_site_label_2
_geom_torsion_atom_site_label_3
_geom_torsion_atom_site_label_4
_geom_torsion
C10 N1 N2 C9 -128.7(4)
C7 N1 N2 C9 5.0(5)
F C1 C2 C3 -178.1(5)
C6 C1 C2 C3 -3.9(11)
C1 C2 C3 C4 2.6(9)
C2 C3 C4 C5 -1.4(8)
C3 C4 C5 C6 1.2(7)
C3 C4 C5 C7 -177.3(4)
C4 C5 C6 C1 -2.1(7)
C7 C5 C6 C1 176.5(5)
C2 C1 C6 C5 3.6(10)
F C1 C6 C5 178.2(5)
N2 N1 C7 C5 108.7(3)
C10 N1 C7 C5 -119.4(4)
N2 N1 C7 C8 -13.9(4)
C10 N1 C7 C8 117.9(4)
C4 C5 C7 N1 -15.1(5)
C6 C5 C7 N1 166.3(4)
C4 C5 C7 C8 101.7(4)
C6 C5 C7 C8 -76.9(5)
N1 C7 C8 C9 17.4(4)
C5 C7 C8 C9 -104.2(4)
N1 N2 C9 O -174.3(4)
N1 N2 C9 C8 7.0(5)
C7 C8 C9 O 166.0(4)
C7 C8 C9 N2 -15.3(4)
N2 N1 C10 C15 -6.1(5)
C7 N1 C10 C15 -133.5(4)
N2 N1 C10 C11 176.8(3)
C7 N1 C10 C11 49.4(5)
C15 C10 C11 C12 0.2(6)
N1 C10 C11 C12 177.4(4)
C10 C11 C12 C13 -1.3(7)
C11 C12 C13 C14 1.4(7)
C12 C13 C14 C15 -0.4(7)
C11 C10 C15 C14 0.8(6)
N1 C10 C15 C14 -176.2(4)
C13 C14 C15 C10 -0.8(7)
